data_2106946
loop_
_publ_author_name
'Galli, E.'
'Preisinger, A.'
'Gottardi, G.'
'Mayer, H.'
'Passaglia, E.'

_publ_section_title
;
 The structure of potassium-exchanged heulandite at 293, 373 and 593 K
;
_journal_name_full 'Acta Crystallographica B (39,1983-)'
_journal_page_first 189
_journal_page_last 197
_journal_volume 39
_journal_year 1983
_chemical_formula_sum 'Al9 K6.22 O72 Si27'
_chemical_name_systematic 'K6.22 (Al9 Si27) O72'
_space_group_IT_number 12
_symmetry_space_group_name_Hall '-C 2y'
_symmetry_space_group_name_H-M 'C 1 2/m 1'
_cell_angle_alpha 90
_cell_angle_beta 116.62
_cell_angle_gamma 90
_cell_formula_units_Z 1
_cell_length_a 17.536
_cell_length_b 17.277
_cell_length_c 7.409
_cell_volume 2006.758
_citation_journal_id_ASTM ASBSDK
_cod_data_source_file Galli_ASBSDK_1983_163.cif
_cod_data_source_block Al9K6.22O72Si27
_cod_database_code 2106946

loop_
_symmetry_equiv_pos_as_xyz
x,y,z
-x,y,-z
-x,-y,-z
x,-y,z
x+1/2,y+1/2,z
-x+1/2,y+1/2,-z
-x+1/2,-y+1/2,-z
x+1/2,-y+1/2,z

loop_
_atom_site_label
_atom_site_type_symbol
_atom_site_fract_x
_atom_site_fract_y
_atom_site_fract_z
_atom_site_occupancy
_atom_site_U_iso_or_equiv
Si4 Si+4 0.0694 0.2767 0.4252 0.75 0.0
O3 O-2 0.1999 0.1363 0.9007 1 0.0
O2 O-2 0.2642 0.1123 0.6591 1 0.0
O1 O-2 0.1655 0.5 0.4568 1 0.0
Si1 Si+4 0.1796 0.1606 0.0889 0.75 0.0
Al2 Al+3 0.1939 0.4101 0.4926 0.25 0.0
O4 O-2 0.2345 0.0977 0.2653 1 0.0
Si2 Si+4 0.1939 0.4101 0.4926 0.75 0.0
Al4 Al+3 0.0694 0.2767 0.4252 0.25 0.0
Si5 Si+4 0 0.1966 0 0.75 0.0
O6 O-2 0.0803 0.1408 0.0278 1 0.0
O8 O-2 0.0228 0.2531 0.1835 1 0.0
O10 O-2 0.1079 0.3605 0.4455 1 0.0
Al5 Al+3 0 0.1966 0 0.25 0.0
Si3 Si+4 0.2256 0.1827 0.7388 0.75 0.0
K1 K+1 0.074 0 0.195 0.29 0.0
K5 K+1 0 0.5 0.5 0.65 0.0
Al3 Al+3 0.2256 0.1827 0.7388 0.25 0.0
Al1 Al+3 0.1796 0.1606 0.0889 0.25 0.0
K4 K+1 0.228 0.5 0.04 0.37 0.0
O7 O-2 0.1402 0.2167 0.5487 1 0.0
K2 K+1 -0.015 0 0.022 0.24 0.0
O5 O-2 0 0.2863 0.5 1 0.0
K3 K+1 0.272 0.5 0.175 0.33 0.0
O9 O-2 0.2035 0.2526 0.1527 1 0.0
